data_7241195
loop_
_publ_author_name
'Chen, Man-Ting'
'Xie, Xiao-Dan'
'Meng, Jin-Xiu'
'Ou, Yong-Cong'
'Wu, Jian-Zhong'
'Tong, Ming-Liang'

_publ_section_title
;
 Tunable Photoluminescence in Flexible Carboxylate Ligands-Based
 Coordination Polymers with Interesting Topologies and Fe3+ Sensitivity
;
_journal_name_full CrystEngComm
_journal_paper_doi 10.1039/D0CE01043J
_journal_year 2020
_chemical_formula_sum 'C10 H16 O12 Zn2'
_chemical_formula_weight 458.97
_space_group_crystal_system monoclinic
_space_group_IT_number 15
_space_group_name_Hall '-C 2yc'
_space_group_name_H-M_alt 'C 1 2/c 1'
_atom_sites_solution_hydrogens mixed
_audit_creation_method SHELXL-2014/7
_audit_update_record
;
2019-04-24 deposited with the CCDC.	2020-09-09 downloaded from the CCDC.
;
_cell_angle_alpha 90
_cell_angle_beta 94.667(2)
_cell_angle_gamma 90
_cell_formula_units_Z 8
_cell_length_a 12.2574(6)
_cell_length_b 13.4329(6)
_cell_length_c 18.4947(8)
_cell_measurement_reflns_used 6664
_cell_measurement_temperature 293(2)
_cell_measurement_theta_max 27.48
_cell_measurement_theta_min 3.04
_cell_volume 3035.1(2)
_computing_cell_refinement 'PROCESS-AUTO (Rigaku, 1998)'
_computing_data_collection 'PROCESS-AUTO (Rigaku, 1998)'
_computing_data_reduction 'PROCESS-AUTO (Rigaku, 1998)'
_computing_structure_refinement 'SHELXL-2014/7 (Sheldrick, 2014)'
_computing_structure_solution 'SHELXL-2014/7 (Sheldrick, 2014)'
_diffrn_ambient_temperature 293(2)
_diffrn_measured_fraction_theta_full 0.996
_diffrn_measured_fraction_theta_max 0.994
_diffrn_measurement_device_type 'Rigaku R-AXIS SPIDER IP'
_diffrn_measurement_method '\w scans'
_diffrn_radiation_type MoK\a
_diffrn_radiation_wavelength 0.71073
_diffrn_reflns_av_R_equivalents 0.0550
_diffrn_reflns_av_unetI/netI 0.0497
_diffrn_reflns_Laue_measured_fraction_full 0.996
_diffrn_reflns_Laue_measured_fraction_max 0.994
_diffrn_reflns_limit_h_max 15
_diffrn_reflns_limit_h_min -15
_diffrn_reflns_limit_k_max 17
_diffrn_reflns_limit_k_min -17
_diffrn_reflns_limit_l_max 23
_diffrn_reflns_limit_l_min -22
_diffrn_reflns_number 11128
_diffrn_reflns_point_group_measured_fraction_full 0.996
_diffrn_reflns_point_group_measured_fraction_max 0.994
_diffrn_reflns_theta_full 25.242
_diffrn_reflns_theta_max 26.996
_diffrn_reflns_theta_min 3.033
_diffrn_source 'fine-focus sealed tube'
_exptl_absorpt_coefficient_mu 3.225
_exptl_absorpt_correction_T_max 1.0000
_exptl_absorpt_correction_T_min 0.5968
_exptl_absorpt_correction_type multi-scan
_exptl_absorpt_process_details '(ABSCOR; Higashi, 1995)'
_exptl_crystal_colour colorless
_exptl_crystal_density_diffrn 2.009
_exptl_crystal_density_method 'not measured'
_exptl_crystal_description block
_exptl_crystal_F_000 1856
_exptl_crystal_size_max 0.240
_exptl_crystal_size_mid 0.220
_exptl_crystal_size_min 0.130
_refine_diff_density_max 1.221
_refine_diff_density_min -0.755
_refine_diff_density_rms 0.120
_refine_ls_extinction_method none
_refine_ls_goodness_of_fit_ref 1.060
_refine_ls_hydrogen_treatment constr
_refine_ls_matrix_type full
_refine_ls_number_parameters 247
_refine_ls_number_reflns 3297
_refine_ls_number_restraints 2
_refine_ls_restrained_S_all 1.094
_refine_ls_R_factor_all 0.0484
_refine_ls_R_factor_gt 0.0348
_refine_ls_shift/su_max 0.002
_refine_ls_shift/su_mean 0.000
_refine_ls_structure_factor_coef Fsqd
_refine_ls_weighting_details 'w=1/[\s^2^(Fo^2^)+(0.0427P)^2^+2.0986P] where P=(Fo^2^+2Fc^2^)/3'
_refine_ls_weighting_scheme calc
_refine_ls_wR_factor_gt 0.0775
_refine_ls_wR_factor_ref 0.0837
_reflns_Friedel_coverage 0.000
_reflns_number_gt 2642
_reflns_number_total 3297
_reflns_threshold_expression 'I > 2\s(I)'
_cod_data_source_file d0ce01043j2.cif
_cod_data_source_block znm
_cod_original_sg_symbol_H-M 'C 2/c'
_cod_database_code 7241195
_shelx_shelxl_version_number 2014/7
_shelx_space_group_comment
;
The symmetry employed for this shelxl refinement is uniquely defined
by the following loop, which should always be used as a source of
symmetry information in preference to the above space-group names.
They are only intended as comments.
;
_shelx_estimated_absorpt_t_min 0.512
_shelx_estimated_absorpt_t_max 0.679

loop_
_space_group_symop_operation_xyz
'x, y, z'
'-x, y, -z+1/2'
'x+1/2, y+1/2, z'
'-x+1/2, y+1/2, -z+1/2'
'-x, -y, -z'
'x, -y, z-1/2'
'-x+1/2, -y+1/2, -z'
'x+1/2, -y+1/2, z-1/2'

loop_
_atom_site_label
_atom_site_type_symbol
_atom_site_fract_x
_atom_site_fract_y
_atom_site_fract_z
_atom_site_U_iso_or_equiv
_atom_site_adp_type
_atom_site_occupancy
_atom_site_site_symmetry_order
_atom_site_calc_flag
_atom_site_refinement_flags_posn
_atom_site_refinement_flags_adp
_atom_site_refinement_flags_occupancy
_atom_site_disorder_assembly
_atom_site_disorder_group
Zn1 Zn 0.95827(3) 0.17856(2) 0.53090(2) 0.01873(11) Uani 1 1 d . . . . .
Zn2 Zn 1.11575(3) 0.13224(3) 0.14437(2) 0.01980(11) Uani 1 1 d . U . . .
O1 O 1.0905(2) 0.15048(18) 0.48592(13) 0.0301(5) Uani 1 1 d . . . . .
O1W O 0.9964(3) 0.2081(2) 0.63298(14) 0.0528(8) Uani 1 1 d . . . . .
H1WA H 1.0246 0.1568 0.6540 0.063 Uiso 1 1 d R U . . .
H1WB H 0.9387 0.2244 0.6527 0.063 Uiso 1 1 d R U . . .
O2 O 1.04190(19) 0.10365(18) 0.37150(12) 0.0287(5) Uani 1 1 d . . . . .
O3 O 1.1853(3) 0.1855(2) 0.24901(14) 0.0453(7) Uani 1 1 d . U . . .
O4 O 1.1591(2) 0.0283(2) 0.23111(13) 0.0418(7) Uani 1 1 d . U . . .
O5 O 1.3977(2) -0.19377(17) 0.49988(12) 0.0373(7) Uani 1 1 d . . . . .
O6 O 1.3807(3) -0.22211(18) 0.38161(13) 0.0449(8) Uani 1 1 d . . . . .
O7 O 1.2252(2) -0.06641(19) 0.58689(12) 0.0337(6) Uani 1 1 d . . . . .
O8 O 1.1495(2) -0.07518(18) 0.47403(13) 0.0320(6) Uani 1 1 d . . . . .
C1 C 1.2325(3) 0.1330(2) 0.40887(17) 0.0202(6) Uani 1 1 d . . . . .
H1 H 1.2449 0.2035 0.3988 0.024 Uiso 1 1 calc R U . . .
C2 C 1.2687(3) 0.0770(2) 0.34157(16) 0.0220(7) Uani 1 1 d . . . . .
H2 H 1.3415 0.1029 0.3338 0.026 Uiso 1 1 calc R U . . .
C3 C 1.2840(3) -0.0345(2) 0.35410(16) 0.0214(7) Uani 1 1 d . . . . .
H3A H 1.3148 -0.0640 0.3124 0.026 Uiso 1 1 calc R U . . .
H3B H 1.2133 -0.0652 0.3590 0.026 Uiso 1 1 calc R U . . .
C4 C 1.3600(3) -0.0554(2) 0.42264(15) 0.0173(6) Uani 1 1 d . . . . .
H4 H 1.4313 -0.0272 0.4133 0.021 Uiso 1 1 calc R U . . .
C5 C 1.3257(2) -0.0027(2) 0.49134(15) 0.0174(6) Uani 1 1 d . . . . .
H5 H 1.3866 -0.0094 0.5288 0.021 Uiso 1 1 calc R U . . .
C6 C 1.3098(3) 0.1096(2) 0.47566(17) 0.0207(6) Uani 1 1 d . . . . .
H6A H 1.2817 0.1408 0.5176 0.025 Uiso 1 1 calc R U . . .
H6B H 1.3807 0.1390 0.4692 0.025 Uiso 1 1 calc R U . . .
C7 C 1.1114(3) 0.1262(2) 0.42263(17) 0.0204(6) Uani 1 1 d . . . . .
C8 C 1.1980(3) 0.0975(3) 0.27070(19) 0.0308(7) Uani 1 1 d . U . . .
C9 C 1.3796(3) -0.1661(2) 0.43533(17) 0.0214(6) Uani 1 1 d . . . . .
C10 C 1.2265(3) -0.0516(2) 0.52004(16) 0.0187(6) Uani 1 1 d . . . . .
O2W O 1.3032(6) 0.3366(4) 0.3115(4) 0.064(3) Uani 0.529(8) 1 d . . P A 1
H2WA H 1.2836 0.3913 0.2914 0.077 Uiso 0.529(8) 1 d R U P A 1
H2WB H 1.2920 0.2893 0.2812 0.077 Uiso 0.529(8) 1 d R U P A 1
O2W' O 1.3777(6) 0.3303(5) 0.2547(3) 0.052(2) Uani 0.471(8) 1 d . . P A 2
H2WC H 1.3201 0.2950 0.2537 0.062 Uiso 0.471(8) 1 d R U P A 2
H2WD H 1.3599 0.3910 0.2592 0.062 Uiso 0.471(8) 1 d R U P A 2
O3W O 1.0645(7) 0.5467(14) 0.3126(4) 0.067(4) Uani 0.50(2) 1 d . . P B 1
H3WA H 1.1329 0.5448 0.3432 0.081 Uiso 0.50(2) 1 d R U P B 1
H3WB H 1.0655 0.4774 0.3052 0.081 Uiso 0.50(2) 1 d R U P B 1
O3W' O 1.0671(8) 0.6154(14) 0.3100(6) 0.082(4) Uani 0.50(2) 1 d . . P B 2
H3WD H 1.1259 0.6245 0.3368 0.098 Uiso 0.50(2) 1 d R U P B 2
O4W O 1.0386(8) 0.3451(6) 0.2812(5) 0.106(4) Uani 0.546(8) 1 d . . P C 1
H4WA H 1.0813 0.2975 0.2725 0.127 Uiso 0.546(8) 1 d R U P C 1
H4WB H 0.9936 0.3245 0.3105 0.127 Uiso 0.546(8) 1 d R U P C 1
O4W' O 1.0972(8) 0.4087(9) 0.3438(5) 0.104(4) Uani 0.454(8) 1 d . . P C 2
H4WC H 1.0460 0.3826 0.3657 0.125 Uiso 0.454(8) 1 d R U P C 2
H4WD H 1.1340 0.4472 0.3729 0.125 Uiso 0.454(8) 1 d R U P C 2

loop_
_atom_site_aniso_label
_atom_site_aniso_U_11
_atom_site_aniso_U_22
_atom_site_aniso_U_33
_atom_site_aniso_U_23
_atom_site_aniso_U_13
_atom_site_aniso_U_12
Zn1 0.0188(2) 0.02009(18) 0.01724(19) 0.00073(13) 0.00122(13) 0.00169(14)
Zn2 0.0219(2) 0.02306(19) 0.01443(19) 0.00198(13) 0.00143(13) -0.00032(14)
O1 0.0223(13) 0.0416(14) 0.0274(13) -0.0051(10) 0.0083(10) 0.0063(11)
O1W 0.061(2) 0.072(2) 0.0240(14) -0.0094(13) -0.0051(13) 0.0014(17)
O2 0.0220(13) 0.0357(13) 0.0280(13) -0.0060(10) -0.0005(10) 0.0048(10)
O3 0.061(2) 0.0456(16) 0.0264(12) 0.0102(10) -0.0116(12) 0.0082(14)
O4 0.0455(18) 0.0616(17) 0.0175(12) 0.0017(10) -0.0026(11) 0.0156(13)
O5 0.065(2) 0.0246(12) 0.0215(13) 0.0048(10) 0.0012(12) 0.0190(12)
O6 0.084(2) 0.0225(12) 0.0276(14) -0.0069(10) 0.0013(13) 0.0101(13)
O7 0.0331(15) 0.0501(15) 0.0191(13) -0.0018(10) 0.0088(10) -0.0120(12)
O8 0.0270(14) 0.0410(14) 0.0269(13) 0.0067(10) -0.0034(10) -0.0123(11)
C1 0.0206(17) 0.0159(14) 0.0245(16) 0.0042(12) 0.0052(12) 0.0027(12)
C2 0.0208(17) 0.0262(16) 0.0201(16) 0.0071(12) 0.0072(13) 0.0062(13)
C3 0.0260(18) 0.0243(15) 0.0138(15) -0.0010(12) 0.0004(12) 0.0059(13)
C4 0.0174(16) 0.0181(14) 0.0164(15) 0.0001(11) 0.0010(11) 0.0031(11)
C5 0.0185(16) 0.0195(14) 0.0142(14) -0.0009(11) 0.0007(11) -0.0006(12)
C6 0.0201(17) 0.0178(14) 0.0245(17) -0.0020(12) 0.0036(12) -0.0013(12)
C7 0.0229(17) 0.0133(13) 0.0253(17) 0.0014(11) 0.0040(13) 0.0034(12)
C8 0.026(2) 0.0425(18) 0.0251(18) 0.0129(12) 0.0094(13) 0.0130(14)
C9 0.0175(16) 0.0249(15) 0.0225(17) 0.0005(13) 0.0050(12) 0.0038(12)
C10 0.0235(17) 0.0144(13) 0.0186(16) -0.0014(11) 0.0040(12) 0.0028(12)
O2W 0.068(5) 0.048(3) 0.070(5) 0.022(3) -0.031(4) -0.012(3)
O2W' 0.043(4) 0.066(4) 0.045(4) 0.008(3) 0.002(3) 0.009(3)
O3W 0.055(5) 0.080(10) 0.066(5) -0.003(5) -0.001(4) -0.005(5)
O3W' 0.064(5) 0.073(10) 0.105(7) -0.046(6) -0.010(5) 0.017(5)
O4W 0.128(11) 0.081(5) 0.120(9) 0.010(4) 0.078(7) 0.018(5)
O4W' 0.090(8) 0.165(11) 0.056(6) -0.022(6) 0.000(5) -0.025(7)

loop_
_atom_type_symbol
_atom_type_description
_atom_type_scat_dispersion_real
_atom_type_scat_dispersion_imag
_atom_type_scat_source
C C 0.0033 0.0016 'International Tables Vol C Tables 4.2.6.8 and 6.1.1.4'
H H 0.0000 0.0000 'International Tables Vol C Tables 4.2.6.8 and 6.1.1.4'
O O 0.0106 0.0060 'International Tables Vol C Tables 4.2.6.8 and 6.1.1.4'
Zn Zn 0.2839 1.4301 'International Tables Vol C Tables 4.2.6.8 and 6.1.1.4'

loop_
_geom_angle_atom_site_label_1
_geom_angle_atom_site_label_2
_geom_angle_atom_site_label_3
_geom_angle
_geom_angle_site_symmetry_1
_geom_angle_site_symmetry_3
_geom_angle_publ_flag
O8 Zn1 O1 116.15(11) 5_756 . ?
O8 Zn1 O5 112.47(12) 5_756 3_455 ?
O1 Zn1 O5 111.25(12) . 3_455 ?
O8 Zn1 O1W 107.72(12) 5_756 . ?
O1 Zn1 O1W 108.40(13) . . ?
O5 Zn1 O1W 99.35(12) 3_455 . ?
O2 Zn2 O7 122.07(11) 2_755 6 ?
O2 Zn2 O6 101.16(12) 2_755 4_755 ?
O7 Zn2 O6 106.03(12) 6 4_755 ?
O2 Zn2 O4 99.44(11) 2_755 . ?
O7 Zn2 O4 88.48(10) 6 . ?
O6 Zn2 O4 142.71(11) 4_755 . ?
O2 Zn2 O3 120.43(11) 2_755 . ?
O7 Zn2 O3 112.99(11) 6 . ?
O6 Zn2 O3 82.99(10) 4_755 . ?
O4 Zn2 O3 59.76(10) . . ?
O2 Zn2 C8 114.66(11) 2_755 . ?
O7 Zn2 C8 100.23(10) 6 . ?
O6 Zn2 C8 112.79(12) 4_755 . ?
O4 Zn2 C8 29.92(11) . . ?
O3 Zn2 C8 29.96(11) . . ?
C7 O1 Zn1 134.1(2) . . ?
Zn1 O1W H1WA 109.5 . . ?
Zn1 O1W H1WB 109.0 . . ?
H1WA O1W H1WB 109.5 . . ?
C7 O2 Zn2 131.5(2) . 2_755 ?
C8 O3 Zn2 90.2(2) . . ?
C8 O4 Zn2 90.8(2) . . ?
C9 O5 Zn1 125.4(2) . 3_545 ?
C9 O6 Zn2 141.0(2) . 4_745 ?
C10 O7 Zn2 131.4(2) . 6_556 ?
C10 O8 Zn1 133.7(2) . 5_756 ?
C6 C1 C7 113.6(3) . . ?
C6 C1 C2 110.5(2) . . ?
C7 C1 C2 116.7(3) . . ?
C6 C1 H1 104.9 . . ?
C7 C1 H1 104.9 . . ?
C2 C1 H1 104.9 . . ?
C3 C2 C8 111.1(3) . . ?
C3 C2 C1 113.3(2) . . ?
C8 C2 C1 114.8(3) . . ?
C3 C2 H2 105.6 . . ?
C8 C2 H2 105.6 . . ?
C1 C2 H2 105.6 . . ?
C2 C3 C4 111.4(3) . . ?
C2 C3 H3A 109.4 . . ?
C4 C3 H3A 109.4 . . ?
C2 C3 H3B 109.4 . . ?
C4 C3 H3B 109.4 . . ?
H3A C3 H3B 108.0 . . ?
C9 C4 C3 112.6(2) . . ?
C9 C4 C5 111.8(2) . . ?
C3 C4 C5 114.1(2) . . ?
C9 C4 H4 105.9 . . ?
C3 C4 H4 105.9 . . ?
C5 C4 H4 105.9 . . ?
C10 C5 C4 111.7(2) . . ?
C10 C5 C6 113.3(2) . . ?
C4 C5 C6 109.4(2) . . ?
C10 C5 H5 107.4 . . ?
C4 C5 H5 107.4 . . ?
C6 C5 H5 107.4 . . ?
C1 C6 C5 114.4(2) . . ?
C1 C6 H6A 108.7 . . ?
C5 C6 H6A 108.7 . . ?
C1 C6 H6B 108.7 . . ?
C5 C6 H6B 108.7 . . ?
H6A C6 H6B 107.6 . . ?
O2 C7 O1 125.7(3) . . ?
O2 C7 C1 119.8(3) . . ?
O1 C7 C1 114.4(3) . . ?
O4 C8 O3 118.8(3) . . ?
O4 C8 C2 121.8(3) . . ?
O3 C8 C2 119.3(3) . . ?
O4 C8 Zn2 59.32(18) . . ?
O3 C8 Zn2 59.83(18) . . ?
C2 C8 Zn2 169.4(2) . . ?
O6 C9 O5 124.5(3) . . ?
O6 C9 C4 118.6(3) . . ?
O5 C9 C4 116.8(3) . . ?
O7 C10 O8 123.9(3) . . ?
O7 C10 C5 119.3(3) . . ?
O8 C10 C5 116.8(3) . . ?
H2WA O2W H2WB 109.5 . . ?
H2WC O2W' H2WD 108.6 . . ?
H3WA O3W H3WB 92.2 . . ?
O4W O4W H4WA 102.9 2_755 . ?
O4W O4W H4WB 95.4 2_755 . ?
H4WA O4W H4WB 108.4 . . ?
H4WC O4W' H4WD 108.9 . . ?

loop_
_geom_bond_atom_site_label_1
_geom_bond_atom_site_label_2
_geom_bond_distance
_geom_bond_site_symmetry_2
_geom_bond_publ_flag
Zn1 O8 1.914(2) 5_756 ?
Zn1 O1 1.918(2) . ?
Zn1 O5 1.937(2) 3_455 ?
Zn1 O1W 1.949(3) . ?
Zn2 O2 1.969(2) 2_755 ?
Zn2 O7 1.986(2) 6 ?
Zn2 O6 2.016(2) 4_755 ?
Zn2 O4 2.161(3) . ?
Zn2 O3 2.172(3) . ?
Zn2 C8 2.512(3) . ?
O1 C7 1.261(4) . ?
O1W H1WA 0.8500 . ?
O1W H1WB 0.8500 . ?
O2 C7 1.258(4) . ?
O2 Zn2 1.969(2) 2_755 ?
O3 C8 1.255(4) . ?
O4 C8 1.253(5) . ?
O5 C9 1.253(4) . ?
O5 Zn1 1.937(2) 3_545 ?
O6 C9 1.248(4) . ?
O6 Zn2 2.016(2) 4_745 ?
O7 C10 1.254(4) . ?
O7 Zn2 1.986(2) 6_556 ?
O8 C10 1.259(4) . ?
O8 Zn1 1.914(2) 5_756 ?
C1 C6 1.528(4) . ?
C1 C7 1.528(4) . ?
C1 C2 1.550(4) . ?
C1 H1 0.9800 . ?
C2 C3 1.524(4) . ?
C2 C8 1.536(4) . ?
C2 H2 0.9800 . ?
C3 C4 1.537(4) . ?
C3 H3A 0.9700 . ?
C3 H3B 0.9700 . ?
C4 C9 1.521(4) . ?
C4 C5 1.542(4) . ?
C4 H4 0.9800 . ?
C5 C10 1.516(4) . ?
C5 C6 1.546(4) . ?
C5 H5 0.9800 . ?
C6 H6A 0.9700 . ?
C6 H6B 0.9700 . ?
O2W H2WA 0.8499 . ?
O2W H2WB 0.8502 . ?
O2W' H2WC 0.8498 . ?
O2W' H2WD 0.8501 . ?
O3W H3WA 0.9725 . ?
O3W H3WB 0.9407 . ?
O3W' H3WD 0.8500 . ?
O4W O4W 1.43(2) 2_755 ?
O4W H4WA 0.8500 . ?
O4W H4WB 0.8500 . ?
O4W' H4WC 0.8500 . ?
O4W' H4WD 0.8500 . ?

loop_
_geom_torsion_atom_site_label_1
_geom_torsion_atom_site_label_2
_geom_torsion_atom_site_label_3
_geom_torsion_atom_site_label_4
_geom_torsion
_geom_torsion_site_symmetry_1
_geom_torsion_site_symmetry_2
_geom_torsion_site_symmetry_3
_geom_torsion_site_symmetry_4
_geom_torsion_publ_flag
C6 C1 C2 C3 52.5(4) . . . . ?
C7 C1 C2 C3 -79.3(3) . . . . ?
C6 C1 C2 C8 -178.4(3) . . . . ?
C7 C1 C2 C8 49.8(4) . . . . ?
C8 C2 C3 C4 176.8(3) . . . . ?
C1 C2 C3 C4 -52.3(4) . . . . ?
C2 C3 C4 C9 -178.3(3) . . . . ?
C2 C3 C4 C5 52.9(3) . . . . ?
C9 C4 C5 C10 -55.1(3) . . . . ?
C3 C4 C5 C10 74.1(3) . . . . ?
C9 C4 C5 C6 178.6(3) . . . . ?
C3 C4 C5 C6 -52.2(3) . . . . ?
C7 C1 C6 C5 79.9(3) . . . . ?
C2 C1 C6 C5 -53.5(3) . . . . ?
C10 C5 C6 C1 -72.3(3) . . . . ?
C4 C5 C6 C1 53.1(3) . . . . ?
Zn2 O2 C7 O1 20.6(5) 2_755 . . . ?
Zn2 O2 C7 C1 -154.9(2) 2_755 . . . ?
Zn1 O1 C7 O2 -8.0(5) . . . . ?
Zn1 O1 C7 C1 167.7(2) . . . . ?
C6 C1 C7 O2 -151.3(3) . . . . ?
C2 C1 C7 O2 -21.0(4) . . . . ?
C6 C1 C7 O1 32.7(4) . . . . ?
C2 C1 C7 O1 163.0(3) . . . . ?
Zn2 O4 C8 O3 7.1(4) . . . . ?
Zn2 O4 C8 C2 -167.6(3) . . . . ?
Zn2 O3 C8 O4 -7.1(4) . . . . ?
Zn2 O3 C8 C2 167.8(3) . . . . ?
C3 C2 C8 O4 0.9(5) . . . . ?
C1 C2 C8 O4 -129.3(3) . . . . ?
C3 C2 C8 O3 -173.8(3) . . . . ?
C1 C2 C8 O3 56.0(4) . . . . ?
C3 C2 C8 Zn2 -91.8(14) . . . . ?
C1 C2 C8 Zn2 138.1(13) . . . . ?
Zn2 O6 C9 O5 11.6(7) 4_745 . . . ?
Zn2 O6 C9 C4 -171.2(3) 4_745 . . . ?
Zn1 O5 C9 O6 12.5(5) 3_545 . . . ?
Zn1 O5 C9 C4 -164.7(2) 3_545 . . . ?
C3 C4 C9 O6 32.3(4) . . . . ?
C5 C4 C9 O6 162.3(3) . . . . ?
C3 C4 C9 O5 -150.3(3) . . . . ?
C5 C4 C9 O5 -20.3(4) . . . . ?
Zn2 O7 C10 O8 2.9(5) 6_556 . . . ?
Zn2 O7 C10 C5 -177.0(2) 6_556 . . . ?
Zn1 O8 C10 O7 -30.3(5) 5_756 . . . ?
Zn1 O8 C10 C5 149.6(2) 5_756 . . . ?
C4 C5 C10 O7 136.2(3) . . . . ?
C6 C5 C10 O7 -99.7(3) . . . . ?
C4 C5 C10 O8 -43.7(4) . . . . ?
C6 C5 C10 O8 80.4(3) . . . . ?
